data_4512350
loop_
_publ_author_name
'Shi, Chao'
'Wei, Bin'
'Zhang, Wen'

_publ_section_title
;
 Toward Understanding the Origin of Structural Phase Transition in
 Guanidinium Pyridinium 1,5-Naphthalenedisulfonate
;
_journal_issue 12
_journal_name_full 'Crystal Growth &amp; Design'
_journal_page_first 6570
_journal_paper_doi 10.1021/cg5014895
_journal_volume 14
_journal_year 2014
_chemical_formula_moiety 'C10 H6 O6 S2, C5 H6 N, C H6 N3'
_chemical_formula_sum 'C16 H18 N4 O6 S2'
_chemical_formula_weight 426.48
_chemical_name_systematic
; 
 ? 
;
_space_group_IT_number 2
_symmetry_cell_setting triclinic
_symmetry_space_group_name_Hall '-P 1'
_symmetry_space_group_name_H-M 'P -1'
_atom_sites_solution_hydrogens geom
_atom_sites_solution_primary direct
_atom_sites_solution_secondary difmap
_audit_creation_method SHELXL-97
_cell_angle_alpha 92.276(5)
_cell_angle_beta 101.704(9)
_cell_angle_gamma 90.338(7)
_cell_formula_units_Z 2
_cell_length_a 8.043(4)
_cell_length_b 8.183(4)
_cell_length_c 14.106(8)
_cell_measurement_reflns_used 2347
_cell_measurement_temperature 228(2)
_cell_measurement_theta_max 27.5049
_cell_measurement_theta_min 2.4912
_cell_volume 908.3(8)
_computing_cell_refinement 'CrystalClear (Rigaku Inc., 2008)'
_computing_data_collection 'CrystalClear (Rigaku Inc., 2008)'
_computing_data_reduction 'CrystalClear (Rigaku Inc., 2008)'
_computing_molecular_graphics 'DIAMOND (Brandenburg & Putz, 2005)'
_computing_publication_material 'SHELXL-97 (Sheldrick, 2008)'
_computing_structure_refinement 'SHELXL-97 (Sheldrick, 1997)'
_computing_structure_solution 'SHELXS-97 (Sheldrick, 1990)'
_diffrn_ambient_temperature 228(2)
_diffrn_measured_fraction_theta_full 0.984
_diffrn_measured_fraction_theta_max 0.984
_diffrn_measurement_device_type 'Rigaku, SCXmini'
_diffrn_measurement_method '\w scans'
_diffrn_radiation_monochromator graphite
_diffrn_radiation_source 'fine-focus sealed tube'
_diffrn_radiation_type MoK\a
_diffrn_radiation_wavelength 0.71073
_diffrn_reflns_av_R_equivalents 0.0287
_diffrn_reflns_av_sigmaI/netI 0.0411
_diffrn_reflns_limit_h_max 10
_diffrn_reflns_limit_h_min -10
_diffrn_reflns_limit_k_max 10
_diffrn_reflns_limit_k_min -10
_diffrn_reflns_limit_l_max 18
_diffrn_reflns_limit_l_min -18
_diffrn_reflns_number 9932
_diffrn_reflns_theta_full 27.47
_diffrn_reflns_theta_max 27.47
_diffrn_reflns_theta_min 2.59
_diffrn_standards_decay_% 0
_diffrn_standards_interval_count 180
_diffrn_standards_interval_time 9
_diffrn_standards_number 3
_exptl_absorpt_coefficient_mu 0.337
_exptl_absorpt_correction_T_max 0.910
_exptl_absorpt_correction_T_min 0.892
_exptl_absorpt_correction_type multi-scan
_exptl_absorpt_process_details 'CrystalClear (Rigaku Inc., 2008)'
_exptl_crystal_colour colourless
_exptl_crystal_density_diffrn 1.559
_exptl_crystal_density_method 'not measured'
_exptl_crystal_description block
_exptl_crystal_F_000 444
_exptl_crystal_size_max 0.34
_exptl_crystal_size_mid 0.30
_exptl_crystal_size_min 0.28
_refine_diff_density_max 0.458
_refine_diff_density_min -0.561
_refine_diff_density_rms 0.134
_refine_ls_extinction_method none
_refine_ls_goodness_of_fit_ref 1.110
_refine_ls_hydrogen_treatment mixed
_refine_ls_matrix_type full
_refine_ls_number_parameters 253
_refine_ls_number_reflns 4096
_refine_ls_number_restraints 0
_refine_ls_restrained_S_all 1.110
_refine_ls_R_factor_all 0.0592
_refine_ls_R_factor_gt 0.0434
_refine_ls_shift/su_max 0.000
_refine_ls_shift/su_mean 0.000
_refine_ls_structure_factor_coef Fsqd
_refine_ls_weighting_details 'calc w=1/[\s^2^(Fo^2^)+(0.0855P)^2^+0.0000P] where P=(Fo^2^+2Fc^2^)/3'
_refine_ls_weighting_scheme calc
_refine_ls_wR_factor_gt 0.1221
_refine_ls_wR_factor_ref 0.1459
_reflns_number_gt 3227
_reflns_number_total 4165
_reflns_threshold_expression >2sigma(I)
_cod_data_source_file cg5014895_si_003.cif
_cod_data_source_block 15-228K
_cod_depositor_comments
;
The following automatic conversions were performed:

'_exptl_absorpt_correction_type' value 'Multi-scan' changed to
'multi-scan' according to
/home/saulius/struct/COD-crude-data--automatic-downloads/rss-feeds/ACS/lib/dictionaries/cif_core.dic
dictionary named 'cif_core.dic' version 2.4.2 from 2011-04-26.

Automatic conversion script
Id: cif_fix_values 2935 2014-11-11 08:27:57Z andrius 

 Adding full bibliography for 4512336--4512373.cif.
;
_cod_original_sg_symbol_Hall '-P 1 '
_cod_database_code 4512350

loop_
_symmetry_equiv_pos_as_xyz
'x, y, z'
'-x, -y, -z'

loop_
_atom_site_label
_atom_site_type_symbol
_atom_site_fract_x
_atom_site_fract_y
_atom_site_fract_z
_atom_site_U_iso_or_equiv
_atom_site_adp_type
_atom_site_occupancy
_atom_site_symmetry_multiplicity
_atom_site_calc_flag
_atom_site_refinement_flags
C1 C 0.7850(4) 0.3086(4) 0.7379(3) 0.0585(8) Uani 1 1 d .
H1A H 0.7201 0.4024 0.7373 0.070 Uiso 1 1 calc R
C2 C 0.8350(5) 0.2303(5) 0.8203(2) 0.0624(9) Uani 1 1 d .
H2A H 0.8059 0.2701 0.8773 0.075 Uiso 1 1 calc R
C3 C 0.9292(4) 0.0911(4) 0.8201(2) 0.0600(9) Uani 1 1 d .
H3A H 0.9667 0.0368 0.8771 0.072 Uiso 1 1 calc R
C4 C 0.9672(4) 0.0335(4) 0.7344(2) 0.0522(7) Uani 1 1 d .
H4A H 1.0281 -0.0623 0.7322 0.063 Uiso 1 1 calc R
C5 C 0.9161(3) 0.1159(3) 0.65429(17) 0.0389(6) Uani 1 1 d .
H5A H 0.9423 0.0773 0.5962 0.047 Uiso 1 1 calc R
C6 C 0.6114(3) 0.7983(3) 0.51997(15) 0.0253(4) Uani 1 1 d .
C7 C 0.5092(3) 0.7193(3) 0.57049(16) 0.0311(5) Uani 1 1 d .
H7A H 0.5348 0.6138 0.5904 0.037 Uiso 1 1 calc R
C8 C 0.6346(3) 1.2028(3) 0.40761(17) 0.0339(5) Uani 1 1 d .
H8A H 0.7045 1.2585 0.3744 0.041 Uiso 1 1 calc R
C9 C 0.6731(3) 1.0481(3) 0.43406(16) 0.0295(5) Uani 1 1 d .
H9A H 0.7668 0.9980 0.4168 0.035 Uiso 1 1 calc R
C10 C 0.5726(3) 0.9608(3) 0.48785(14) 0.0228(4) Uani 1 1 d .
C11 C 0.5913(3) 0.8732(3) 0.90991(16) 0.0257(5) Uani 1 1 d .
C12 C 0.5250(3) 0.9474(3) 0.82577(16) 0.0316(5) Uani 1 1 d .
H12A H 0.5517 0.9086 0.7679 0.038 Uiso 1 1 calc R
C13 C 0.4163(3) 1.0824(3) 0.82569(17) 0.0341(5) Uani 1 1 d .
H13A H 0.3707 1.1311 0.7679 0.041 Uiso 1 1 calc R
C14 C 0.6215(3) 0.8587(3) 1.08949(17) 0.0305(5) Uani 1 1 d .
H14A H 0.6922 0.7691 1.0900 0.037 Uiso 1 1 calc R
C15 C 0.5551(3) 0.9315(2) 1.00064(15) 0.0247(4) Uani 1 1 d .
C16 C 0.8103(3) 0.4226(3) 0.18942(16) 0.0275(5) Uani 1 1 d .
N1 N 0.8290(3) 0.2513(3) 0.65643(19) 0.0547(6) Uani 1 1 d .
H1B H 0.7997 0.3040 0.6043 0.066 Uiso 1 1 calc R
N2 N 0.9434(3) 0.3938(3) 0.25802(15) 0.0386(5) Uani 1 1 d .
H2B H 0.9423 0.4209 0.3174 0.046 Uiso 1 1 calc R
H2C H 1.0313 0.3479 0.2433 0.046 Uiso 1 1 calc R
N3 N 0.8106(3) 0.3757(3) 0.09817(14) 0.0382(5) Uani 1 1 d .
H3B H 0.7227 0.3911 0.0535 0.046 Uiso 1 1 calc R
H3C H 0.8987 0.3298 0.0838 0.046 Uiso 1 1 calc R
N4 N 0.6754(3) 0.4928(2) 0.21145(14) 0.0344(5) Uani 1 1 d .
H4B H 0.6739 0.5200 0.2708 0.041 Uiso 1 1 calc R
H4C H 0.5888 0.5114 0.1665 0.041 Uiso 1 1 calc R
O1 O 0.7644(3) 0.6656(2) 0.39134(12) 0.0448(5) Uani 1 1 d .
O2 O 0.9380(2) 0.8035(2) 0.53105(14) 0.0443(5) Uani 1 1 d .
O3 O 0.8035(3) 0.5456(2) 0.54854(14) 0.0471(5) Uani 1 1 d .
O4 O 0.7403(2) 0.6845(2) 0.80190(11) 0.0362(4) Uani 1 1 d .
O5 O 0.6379(2) 0.56265(19) 0.93335(12) 0.0343(4) Uani 1 1 d .
O6 O 0.8869(2) 0.7413(2) 0.96745(12) 0.0380(4) Uani 1 1 d .
S1 S 0.79402(7) 0.69381(7) 0.49590(4) 0.02988(18) Uani 1 1 d .
S2 S 0.72545(7) 0.70268(7) 0.90278(4) 0.02791(17) Uani 1 1 d .

loop_
_atom_site_aniso_label
_atom_site_aniso_U_11
_atom_site_aniso_U_22
_atom_site_aniso_U_33
_atom_site_aniso_U_23
_atom_site_aniso_U_13
_atom_site_aniso_U_12
C1 0.059(2) 0.0441(17) 0.069(2) -0.0199(15) 0.0086(17) 0.0072(14)
C2 0.070(2) 0.079(2) 0.0427(17) -0.0188(16) 0.0253(16) -0.0138(19)
C3 0.068(2) 0.068(2) 0.0385(16) 0.0194(14) -0.0047(15) -0.0238(17)
C4 0.0408(16) 0.0422(16) 0.068(2) -0.0069(14) -0.0012(14) 0.0072(12)
C5 0.0314(13) 0.0589(17) 0.0260(12) -0.0085(11) 0.0068(10) 0.0075(12)
C6 0.0233(10) 0.0277(11) 0.0233(10) -0.0021(8) 0.0018(8) 0.0027(8)
C7 0.0332(12) 0.0290(12) 0.0299(12) 0.0049(9) 0.0029(10) 0.0022(9)
C8 0.0329(13) 0.0393(14) 0.0322(12) 0.0083(10) 0.0114(10) -0.0047(10)
C9 0.0239(11) 0.0351(13) 0.0307(12) 0.0016(9) 0.0084(9) 0.0018(9)
C10 0.0199(10) 0.0278(11) 0.0188(10) -0.0013(8) 0.0002(8) 0.0005(8)
C11 0.0240(10) 0.0257(11) 0.0271(11) -0.0017(8) 0.0052(9) 0.0036(8)
C12 0.0327(12) 0.0363(13) 0.0261(11) -0.0031(9) 0.0076(9) 0.0058(10)
C13 0.0385(13) 0.0350(13) 0.0286(12) 0.0038(10) 0.0056(10) 0.0094(10)
C14 0.0313(12) 0.0300(12) 0.0299(12) 0.0032(9) 0.0051(9) 0.0090(9)
C15 0.0233(10) 0.0245(11) 0.0260(11) -0.0008(8) 0.0041(8) 0.0016(8)
C16 0.0289(11) 0.0257(11) 0.0276(11) 0.0020(8) 0.0048(9) -0.0021(9)
N1 0.0547(16) 0.0596(16) 0.0483(15) 0.0119(12) 0.0049(12) -0.0012(13)
N2 0.0301(11) 0.0565(14) 0.0279(10) 0.0051(9) 0.0017(8) 0.0047(9)
N3 0.0320(11) 0.0515(13) 0.0293(11) -0.0028(9) 0.0021(9) 0.0138(10)
N4 0.0321(11) 0.0385(12) 0.0317(11) -0.0035(9) 0.0053(9) 0.0027(9)
O1 0.0516(11) 0.0527(11) 0.0283(9) -0.0121(8) 0.0060(8) 0.0131(9)
O2 0.0234(9) 0.0538(12) 0.0518(12) -0.0153(9) 0.0018(8) 0.0054(8)
O3 0.0521(12) 0.0392(11) 0.0501(12) 0.0083(8) 0.0091(9) 0.0208(9)
O4 0.0424(10) 0.0393(10) 0.0276(9) -0.0045(7) 0.0097(7) 0.0120(8)
O5 0.0349(9) 0.0288(9) 0.0377(9) 0.0017(7) 0.0039(7) 0.0040(7)
O6 0.0251(8) 0.0489(11) 0.0372(10) -0.0105(8) 0.0021(7) 0.0048(7)
S1 0.0288(3) 0.0319(3) 0.0269(3) -0.0050(2) 0.0019(2) 0.0087(2)
S2 0.0270(3) 0.0294(3) 0.0263(3) -0.0036(2) 0.0039(2) 0.0066(2)

loop_
_atom_type_symbol
_atom_type_description
_atom_type_scat_dispersion_real
_atom_type_scat_dispersion_imag
_atom_type_scat_source
C C 0.0033 0.0016 'International Tables Vol C Tables 4.2.6.8 and 6.1.1.4'
H H 0.0000 0.0000 'International Tables Vol C Tables 4.2.6.8 and 6.1.1.4'
N N 0.0061 0.0033 'International Tables Vol C Tables 4.2.6.8 and 6.1.1.4'
O O 0.0106 0.0060 'International Tables Vol C Tables 4.2.6.8 and 6.1.1.4'
S S 0.1246 0.1234 'International Tables Vol C Tables 4.2.6.8 and 6.1.1.4'

loop_
_geom_angle_atom_site_label_1
_geom_angle_atom_site_label_2
_geom_angle_atom_site_label_3
_geom_angle
_geom_angle_site_symmetry_1
_geom_angle_site_symmetry_3
N1 C1 C2 119.6(3) . .
N1 C1 H1A 120.2 . .
C2 C1 H1A 120.2 . .
C1 C2 C3 119.8(3) . .
C1 C2 H2A 120.1 . .
C3 C2 H2A 120.1 . .
C4 C3 C2 118.7(3) . .
C4 C3 H3A 120.6 . .
C2 C3 H3A 120.6 . .
C5 C4 C3 119.6(3) . .
C5 C4 H4A 120.2 . .
C3 C4 H4A 120.2 . .
N1 C5 C4 120.7(2) . .
N1 C5 H5A 119.6 . .
C4 C5 H5A 119.6 . .
C7 C6 C10 120.6(2) . .
C7 C6 S1 118.04(17) . .
C10 C6 S1 121.37(16) . .
C6 C7 C8 120.2(2) . 2_676
C6 C7 H7A 119.9 . .
C8 C7 H7A 119.9 2_676 .
C9 C8 C7 121.2(2) . 2_676
C9 C8 H8A 119.4 . .
C7 C8 H8A 119.4 2_676 .
C8 C9 C10 121.1(2) . .
C8 C9 H9A 119.5 . .
C10 C9 H9A 119.5 . .
C9 C10 C10 118.5(2) . 2_676
C9 C10 C6 123.0(2) . .
C10 C10 C6 118.5(2) 2_676 .
C12 C11 C15 121.1(2) . .
C12 C11 S2 117.57(17) . .
C15 C11 S2 121.33(16) . .
C11 C12 C13 120.7(2) . .
C11 C12 H12A 119.6 . .
C13 C12 H12A 119.6 . .
C14 C13 C12 119.9(2) 2_677 .
C14 C13 H13A 120.0 2_677 .
C12 C13 H13A 120.0 . .
C13 C14 C15 121.2(2) 2_677 .
C13 C14 H14A 119.4 2_677 .
C15 C14 H14A 119.4 . .
C14 C15 C15 119.6(2) . 2_677
C14 C15 C11 123.0(2) . .
C15 C15 C11 117.5(2) 2_677 .
N4 C16 N2 120.3(2) . .
N4 C16 N3 120.0(2) . .
N2 C16 N3 119.7(2) . .
C5 N1 C1 121.5(3) . .
C5 N1 H1B 119.2 . .
C1 N1 H1B 119.2 . .
C16 N2 H2B 120.0 . .
C16 N2 H2C 120.0 . .
H2B N2 H2C 120.0 . .
C16 N3 H3B 120.0 . .
C16 N3 H3C 120.0 . .
H3B N3 H3C 120.0 . .
C16 N4 H4B 120.0 . .
C16 N4 H4C 120.0 . .
H4B N4 H4C 120.0 . .
O3 S1 O2 112.71(12) . .
O3 S1 O1 113.63(11) . .
O2 S1 O1 111.78(12) . .
O3 S1 C6 105.77(11) . .
O2 S1 C6 106.19(11) . .
O1 S1 C6 106.05(11) . .
O6 S2 O4 112.64(11) . .
O6 S2 O5 112.67(11) . .
O4 S2 O5 112.15(10) . .
O6 S2 C11 106.96(10) . .
O4 S2 C11 106.06(10) . .
O5 S2 C11 105.75(11) . .

loop_
_geom_bond_atom_site_label_1
_geom_bond_atom_site_label_2
_geom_bond_distance
_geom_bond_site_symmetry_2
C1 N1 1.338(4) .
C1 C2 1.340(5) .
C1 H1A 0.9300 .
C2 C3 1.372(5) .
C2 H2A 0.9300 .
C3 C4 1.372(4) .
C3 H3A 0.9300 .
C4 C5 1.332(4) .
C4 H4A 0.9300 .
C5 N1 1.317(3) .
C5 H5A 0.9300 .
C6 C7 1.367(3) .
C6 C10 1.438(3) .
C6 S1 1.788(2) .
C7 C8 1.406(3) 2_676
C7 H7A 0.9300 .
C8 C9 1.354(3) .
C8 C7 1.406(3) 2_676
C8 H8A 0.9300 .
C9 C10 1.423(3) .
C9 H9A 0.9300 .
C10 C10 1.430(4) 2_676
C11 C12 1.366(3) .
C11 C15 1.433(3) .
C11 S2 1.781(2) .
C12 C13 1.413(3) .
C12 H12A 0.9300 .
C13 C14 1.364(3) 2_677
C13 H13A 0.9300 .
C14 C13 1.364(3) 2_677
C14 C15 1.415(3) .
C14 H14A 0.9300 .
C15 C15 1.431(4) 2_677
C16 N4 1.316(3) .
C16 N2 1.319(3) .
C16 N3 1.329(3) .
N1 H1B 0.8600 .
N2 H2B 0.8600 .
N2 H2C 0.8600 .
N3 H3B 0.8600 .
N3 H3C 0.8600 .
N4 H4B 0.8600 .
N4 H4C 0.8600 .
O1 S1 1.4542(19) .
O2 S1 1.4531(19) .
O3 S1 1.4415(19) .
O4 S2 1.4539(18) .
O5 S2 1.4655(18) .
O6 S2 1.4526(18) .

loop_
_geom_hbond_atom_site_label_D
_geom_hbond_atom_site_label_H
_geom_hbond_atom_site_label_A
_geom_hbond_distance_DH
_geom_hbond_distance_HA
_geom_hbond_distance_DA
_geom_hbond_angle_DHA
_geom_hbond_site_symmetry_A
N4 H4C O5 0.86 2.13 2.925(3) 152.6 2_666
N3 H3C S2 0.86 3.00 3.793(3) 153.4 2_766
N3 H3C O6 0.86 2.08 2.927(3) 168.7 2_766
N3 H3B O5 0.86 2.24 2.945(3) 138.6 1_554
N2 H2C O4 0.86 2.08 2.906(3) 161.2 2_766
N2 H2B O3 0.86 2.49 3.076(3) 125.8 2_766
N4 H4B O1 0.86 2.04 2.814(3) 149.0 .
N1 H1B O3 0.86 2.16 2.886(3) 142.1 .
